data_4118022
loop_
_publ_author_name
'Elisabeth Oehlke'
'Shushu Kong'
'Pawel Arciszewski'
'Swantje Wiebalck'
'Ulrich Abram'

_publ_contact_author_address
;Freie Universit\"at Berlin, Institute of 
Chemistry and Biochemistry, Fabeckstr. 34-36,
 D-14195 Berlin, Germany
;
_publ_contact_author_email ulrich.abram@fu-berlin.de
_publ_contact_author_fax '(#49) 30 83852676'
_publ_contact_author_name 'Ulrich Abram'
_publ_contact_author_phone '(#49) 30 83854002'
_publ_section_title
;
 Aryl and NHC Compounds of Technetium and Rhenium
;
_journal_name_full 'Journal of the American Chemical Society'
_journal_page_first 9118
_journal_page_last 9121
_journal_paper_doi 10.1021/ja3033718
_journal_volume 134
_journal_year 2012
_chemical_formula_moiety 'C28 H48 Cl N9 Tc, Cl'
_chemical_formula_sum 'C28 H48 Cl2 N9 Tc'
_chemical_formula_weight 679.65
_chemical_name_common '[TcNCl(LMe)4]Cl'
_chemical_name_systematic
;
Tetrakis(1,3,4,5-tetramethylimidazol-2-ylidene)nitridotechnetium(V)
chloride
;
_space_group_IT_number 104
_symmetry_cell_setting tetragonal
_symmetry_space_group_name_Hall 'P 4 -2n'
_symmetry_space_group_name_H-M 'P 4 n c'
_atom_sites_solution_hydrogens geom
_atom_sites_solution_primary direct
_atom_sites_solution_secondary difmap
_audit_creation_method SHELXL-97
_cell_angle_alpha 90.00
_cell_angle_beta 90.00
_cell_angle_gamma 90.00
_cell_formula_units_Z 2
_cell_length_a 13.484(1)
_cell_length_b 13.484(1)
_cell_length_c 9.799(1)
_cell_measurement_reflns_used 10.956
_cell_measurement_temperature 200(2)
_cell_measurement_theta_max 29.06
_cell_measurement_theta_min 2.56
_cell_volume 1781.6(3)
_computing_cell_refinement 'STOE X-AREA'
_computing_data_collection 'STOE X-AREA'
_computing_data_reduction 'STOE X-RED'
_computing_molecular_graphics 'ORTEP 3'
_computing_publication_material WinGX
_computing_structure_refinement 'SHELXL-97 (Sheldrick, 1997)'
_computing_structure_solution 'SHELXS-97 (Sheldrick, 1997)'
_diffrn_ambient_temperature 200(2)
_diffrn_detector_area_resol_mean 6.67
_diffrn_measured_fraction_theta_full 0.965
_diffrn_measured_fraction_theta_max 0.965
_diffrn_measurement_device_type 'STOE IPDS 2T'
_diffrn_measurement_method 'rotation method'
_diffrn_radiation_monochromator graphite
_diffrn_radiation_source 'fine-focus sealed tube'
_diffrn_radiation_type MoK\a
_diffrn_radiation_wavelength 0.71073
_diffrn_reflns_av_R_equivalents 0.1001
_diffrn_reflns_av_sigmaI/netI 0.0602
_diffrn_reflns_limit_h_max 18
_diffrn_reflns_limit_h_min -18
_diffrn_reflns_limit_k_max 18
_diffrn_reflns_limit_k_min -18
_diffrn_reflns_limit_l_max 13
_diffrn_reflns_limit_l_min -13
_diffrn_reflns_number 30686
_diffrn_reflns_theta_full 29.18
_diffrn_reflns_theta_max 29.18
_diffrn_reflns_theta_min 3.38
_diffrn_standards_decay_% 0.1
_exptl_absorpt_coefficient_mu 0.584
_exptl_absorpt_correction_type none
_exptl_crystal_colour yellow
_exptl_crystal_density_diffrn 1.267
_exptl_crystal_description block
_exptl_crystal_F_000 712
_exptl_crystal_size_max 0.23
_exptl_crystal_size_mid 0.18
_exptl_crystal_size_min 0.13
_refine_diff_density_max 1.154
_refine_diff_density_min -0.768
_refine_diff_density_rms 0.094
_refine_ls_abs_structure_details 'Flack H D (1983), Acta Cryst. A39, 876-881'
_refine_ls_abs_structure_Flack 0.27(11)
_refine_ls_extinction_method none
_refine_ls_goodness_of_fit_ref 0.690
_refine_ls_hydrogen_treatment constr
_refine_ls_matrix_type full
_refine_ls_number_parameters 115
_refine_ls_number_reflns 2326
_refine_ls_number_restraints 1
_refine_ls_restrained_S_all 0.690
_refine_ls_R_factor_all 0.1060
_refine_ls_R_factor_gt 0.0671
_refine_ls_shift/su_max 0.004
_refine_ls_shift/su_mean 0.001
_refine_ls_structure_factor_coef Fsqd
_refine_ls_weighting_details 'calc w=1/[\s^2^(Fo^2^)+(0.2000P)^2^+0.0000P] where P=(Fo^2^+2Fc^2^)/3'
_refine_ls_weighting_scheme calc
_refine_ls_wR_factor_gt 0.1745
_refine_ls_wR_factor_ref 0.2092
_reflns_number_gt 1296
_reflns_number_total 2326
_reflns_threshold_expression >2sigma(I)
_cod_data_source_file ja3033718_si_002_1.cif
_cod_data_source_block eotctrime
_cod_database_code 4118022

loop_
_symmetry_equiv_pos_as_xyz
'x, y, z'
'-y, x, z'
'-x, -y, z'
'y, -x, z'
'-x+1/2, y+1/2, z+1/2'
'-y+1/2, -x+1/2, z+1/2'
'x+1/2, -y+1/2, z+1/2'
'y+1/2, x+1/2, z+1/2'

loop_
_atom_site_label
_atom_site_type_symbol
_atom_site_fract_x
_atom_site_fract_y
_atom_site_fract_z
_atom_site_U_iso_or_equiv
_atom_site_adp_type
_atom_site_occupancy
_atom_site_symmetry_multiplicity
_atom_site_calc_flag
_atom_site_refinement_flags
Tc2 Tc 0.0000 0.0000 0.3786(2) 0.0506(7) Uani 0.50 4 d SP
Tc1 Tc 0.0000 0.0000 0.31405(14) 0.0425(5) Uani 0.50 4 d SP
C1 C 0.1146(4) 0.1144(5) 0.3470(6) 0.0563(10) Uani 1 1 d .
N2 N 0.1216(4) 0.2027(4) 0.4247(5) 0.0559(14) Uani 1 1 d .
C3 C 0.2067(5) 0.2525(5) 0.3973(8) 0.0557(14) Uani 1 1 d .
C4 C 0.2560(3) 0.2012(4) 0.3016(7) 0.0486(12) Uani 1 1 d .
N5 N 0.1954(3) 0.1166(3) 0.2730(5) 0.0477(10) Uani 1 1 d .
C6 C 0.0442(5) 0.2329(5) 0.5217(7) 0.0664(17) Uani 1 1 d .
H6A H 0.0602 0.2968 0.5587 0.100 Uiso 1 1 calc R
H6B H 0.0402 0.1852 0.5943 0.100 Uiso 1 1 calc R
H6C H -0.0185 0.2363 0.4755 0.100 Uiso 1 1 calc R
C7 C 0.2247(5) 0.3522(5) 0.4625(8) 0.0671(16) Uani 1 1 d .
H7A H 0.1718 0.3669 0.5249 0.101 Uiso 1 1 calc R
H7B H 0.2273 0.4023 0.3930 0.101 Uiso 1 1 calc R
H7C H 0.2865 0.3509 0.5110 0.101 Uiso 1 1 calc R
C8 C 0.3515(5) 0.2233(6) 0.2336(8) 0.0673(16) Uani 1 1 d .
H8A H 0.3668 0.1715 0.1699 0.101 Uiso 1 1 calc R
H8B H 0.4031 0.2274 0.3009 0.101 Uiso 1 1 calc R
H8C H 0.3466 0.2853 0.1861 0.101 Uiso 1 1 calc R
C9 C 0.2320(5) 0.0462(5) 0.1734(7) 0.0735(19) Uani 1 1 d .
H9A H 0.1867 -0.0085 0.1666 0.110 Uiso 1 1 calc R
H9B H 0.2960 0.0224 0.2013 0.110 Uiso 1 1 calc R
H9C H 0.2376 0.0782 0.0862 0.110 Uiso 1 1 calc R
N10 N 0.0000 0.0000 0.1569(6) 0.0768(13) Uani 0.50 4 d SP
Cl10 Cl 0.0000 0.0000 0.1569(6) 0.0768(13) Uani 0.50 4 d SP
Cl20 Cl 0.0000 0.0000 0.6034(4) 0.0734(12) Uani 0.50 4 d SP
N20 N 0.0000 0.0000 0.6034(4) 0.0734(12) Uani 0.50 4 d SP
Cl1A Cl 0.5000 0.0000 0.3752(8) 0.0324(19) Uani 0.13 2 d SP
Cl1B Cl 0.5000 0.0000 0.4930(18) 0.122(11) Uani 0.13 2 d SP
Cl2A Cl 0.5000 0.0000 0.145(2) 0.080(6) Uani 0.13 2 d SP
Cl2B Cl 0.5000 0.0000 0.2658(14) 0.056(4) Uani 0.13 2 d SP

loop_
_atom_site_aniso_label
_atom_site_aniso_U_11
_atom_site_aniso_U_22
_atom_site_aniso_U_33
_atom_site_aniso_U_23
_atom_site_aniso_U_13
_atom_site_aniso_U_12
Tc2 0.0413(9) 0.0413(9) 0.0693(14) 0.000 0.000 0.000
Tc1 0.0353(7) 0.0353(7) 0.0568(11) 0.000 0.000 0.000
C1 0.025(2) 0.056(3) 0.088(3) -0.015(2) 0.0068(19) -0.0047(12)
N2 0.047(3) 0.042(3) 0.079(3) -0.0122(17) 0.0134(18) -0.005(2)
C3 0.045(3) 0.049(3) 0.074(3) -0.011(2) 0.009(3) -0.008(2)
C4 0.034(2) 0.048(3) 0.064(3) 0.002(2) -0.004(2) -0.0032(19)
N5 0.036(2) 0.039(2) 0.069(2) -0.0108(16) 0.0051(16) 0.0042(16)
C6 0.065(4) 0.049(3) 0.085(4) -0.023(3) 0.019(3) -0.009(3)
C7 0.064(4) 0.055(4) 0.082(4) -0.003(3) -0.004(3) -0.001(3)
C8 0.048(3) 0.073(4) 0.081(4) -0.012(4) 0.015(3) -0.016(3)
C9 0.057(4) 0.060(4) 0.104(4) -0.033(4) 0.002(3) 0.012(3)
N10 0.080(2) 0.080(2) 0.071(3) 0.000 0.000 0.000
Cl10 0.080(2) 0.080(2) 0.071(3) 0.000 0.000 0.000
Cl20 0.081(2) 0.081(2) 0.058(2) 0.000 0.000 0.000
N20 0.081(2) 0.081(2) 0.058(2) 0.000 0.000 0.000
Cl1A 0.030(4) 0.054(5) 0.013(5) 0.000 0.000 -0.007(5)
Cl1B 0.14(2) 0.19(3) 0.034(8) 0.000 0.000 -0.115(18)
Cl2A 0.093(16) 0.052(9) 0.095(11) 0.000 0.000 0.016(8)
Cl2B 0.068(9) 0.068(9) 0.033(5) 0.000 0.000 0.039(6)

loop_
_atom_type_symbol
_atom_type_description
_atom_type_scat_dispersion_real
_atom_type_scat_dispersion_imag
_atom_type_scat_source
C C 0.0033 0.0016 'International Tables Vol C Tables 4.2.6.8 and 6.1.1.4'
Cl Cl 0.1484 0.1585 'International Tables Vol C Tables 4.2.6.8 and 6.1.1.4'
N N 0.0061 0.0033 'International Tables Vol C Tables 4.2.6.8 and 6.1.1.4'
Tc Tc -1.4390 0.7593 'International Tables Vol C Tables 4.2.6.8 and 6.1.1.4'
H H 0.0000 0.0000 'International Tables Vol C Tables 4.2.6.8 and 6.1.1.4'

loop_
_geom_angle_atom_site_label_1
_geom_angle_atom_site_label_2
_geom_angle_atom_site_label_3
_geom_angle
_geom_angle_site_symmetry_1
_geom_angle_site_symmetry_3
Tc1 Tc2 N10 0.000(1) . .
Tc1 Tc2 Cl20 180.000(1) . .
N10 Tc2 Cl20 180.0 . .
Tc1 Tc2 C1 81.93(18) . .
N10 Tc2 C1 81.93(18) . .
Cl20 Tc2 C1 98.07(18) . .
Tc1 Tc2 C1 81.93(18) . 3
N10 Tc2 C1 81.93(18) . 3
Cl20 Tc2 C1 98.07(18) . 3
C1 Tc2 C1 163.9(4) . 3
Tc1 Tc2 C1 81.93(18) . 2
N10 Tc2 C1 81.93(18) . 2
Cl20 Tc2 C1 98.07(18) . 2
C1 Tc2 C1 88.87(5) . 2
C1 Tc2 C1 88.87(5) 3 2
Tc1 Tc2 C1 81.93(18) . 4
N10 Tc2 C1 81.93(18) . 4
Cl20 Tc2 C1 98.07(18) . 4
C1 Tc2 C1 88.87(5) . 4
C1 Tc2 C1 88.87(5) 3 4
C1 Tc2 C1 163.9(4) 2 4
Tc2 Tc1 N10 180.000(1) . .
Tc2 Tc1 C1 81.60(17) . .
N10 Tc1 C1 98.40(17) . .
Tc2 Tc1 C1 81.60(17) . 2
N10 Tc1 C1 98.40(17) . 2
C1 Tc1 C1 88.78(5) . 2
Tc2 Tc1 C1 81.60(17) . 3
N10 Tc1 C1 98.40(17) . 3
C1 Tc1 C1 163.2(3) . 3
C1 Tc1 C1 88.78(5) 2 3
Tc2 Tc1 C1 81.60(17) . 4
N10 Tc1 C1 98.40(17) . 4
C1 Tc1 C1 88.78(5) . 4
C1 Tc1 C1 163.2(3) 2 4
C1 Tc1 C1 88.78(5) 3 4
Tc2 Tc1 Cl20 0.000(1) . .
N10 Tc1 Cl20 180.0 . .
C1 Tc1 Cl20 81.60(17) . .
C1 Tc1 Cl20 81.60(17) 2 .
C1 Tc1 Cl20 81.60(17) 3 .
C1 Tc1 Cl20 81.60(17) 4 .
N5 C1 N2 102.9(3) . .
N5 C1 Tc2 132.6(5) . .
N2 C1 Tc2 124.0(4) . .
N5 C1 Tc1 121.2(4) . .
N2 C1 Tc1 135.5(4) . .
Tc2 C1 Tc1 16.47(6) . .
C3 N2 C1 111.5(5) . .
C3 N2 C6 126.3(5) . .
C1 N2 C6 122.2(4) . .
C4 C3 N2 107.6(5) . .
C4 C3 C7 132.5(6) . .
N2 C3 C7 119.6(6) . .
C3 C4 N5 105.3(5) . .
C3 C4 C8 129.9(6) . .
N5 C4 C8 124.7(5) . .
C1 N5 C4 112.7(4) . .
C1 N5 C9 130.0(5) . .
C4 N5 C9 117.3(5) . .
N2 C6 H6A 109.5 . .
N2 C6 H6B 109.5 . .
H6A C6 H6B 109.5 . .
N2 C6 H6C 109.5 . .
H6A C6 H6C 109.5 . .
H6B C6 H6C 109.5 . .
C3 C7 H7A 109.5 . .
C3 C7 H7B 109.5 . .
H7A C7 H7B 109.5 . .
C3 C7 H7C 109.5 . .
H7A C7 H7C 109.5 . .
H7B C7 H7C 109.5 . .
C4 C8 H8A 109.5 . .
C4 C8 H8B 109.5 . .
H8A C8 H8B 109.5 . .
C4 C8 H8C 109.5 . .
H8A C8 H8C 109.5 . .
H8B C8 H8C 109.5 . .
N5 C9 H9A 109.5 . .
N5 C9 H9B 109.5 . .
H9A C9 H9B 109.5 . .
N5 C9 H9C 109.5 . .
H9A C9 H9C 109.5 . .
H9B C9 H9C 109.5 . .
Tc1 N10 Tc2 0.0 . .
Tc2 Cl20 Tc1 0.0 . .
Cl2B Cl1A Cl1B 180.000(3) . .
Cl2B Cl1A Cl2A 0.000(2) . .
Cl1B Cl1A Cl2A 180.000(4) . .
Cl1A Cl1B Cl2A 180.000(5) . 6
Cl1A Cl1B Cl2B 0.000(1) . .
Cl2A Cl1B Cl2B 180.000(3) 6 .
Cl2B Cl2A Cl1B 180.000(1) . 6_554
Cl2B Cl2A Cl1A 0.000(1) . .
Cl1B Cl2A Cl1A 180.0 6_554 .
Cl1A Cl2B Cl2A 180.000(3) . .
Cl1A Cl2B Cl1B 0.000(1) . .
Cl2A Cl2B Cl1B 180.000(1) . .

loop_
_geom_bond_atom_site_label_1
_geom_bond_atom_site_label_2
_geom_bond_distance
_geom_bond_site_symmetry_2
Tc2 Tc1 0.632(2) .
Tc2 N10 2.172(7) .
Tc2 Cl20 2.203(5) .
Tc2 C1 2.205(4) .
Tc2 C1 2.205(4) 3
Tc2 C1 2.205(4) 2
Tc2 C1 2.205(4) 4
Tc1 N10 1.540(6) .
Tc1 C1 2.207(4) .
Tc1 C1 2.207(4) 2
Tc1 C1 2.207(4) 3
Tc1 C1 2.207(4) 4
Tc1 Cl20 2.835(5) .
C1 N5 1.309(7) .
C1 N2 1.417(8) .
N2 C3 1.356(8) .
N2 C6 1.470(8) .
C3 C4 1.342(6) .
C3 C7 1.509(9) .
C4 N5 1.431(6) .
C4 C8 1.480(8) .
N5 C9 1.448(7) .
C6 H6A 0.9600 .
C6 H6B 0.9600 .
C6 H6C 0.9600 .
C7 H7A 0.9600 .
C7 H7B 0.9600 .
C7 H7C 0.9600 .
C8 H8A 0.9600 .
C8 H8B 0.9600 .
C8 H8C 0.9600 .
C9 H9A 0.9600 .
C9 H9B 0.9600 .
C9 H9C 0.9600 .
Cl1A Cl2B 1.071(19) .
Cl1A Cl1B 1.15(2) .
Cl1A Cl2A 2.26(2) .
Cl1B Cl2A 1.49(3) 6
Cl1B Cl2B 2.226(19) .
Cl2A Cl2B 1.19(3) .
Cl2A Cl1B 1.49(3) 6_554
